data_4501566
loop_
_publ_author_name
'Hossain, Md Alamgir'
'Saeed, Musabbir A.'
'Fronczek, Frank R.'
'Wong, Bryan M.'
'Dey, Kalpana R.'
'Mendy, John S.'
'Gibson, Don'

_publ_section_title
;
 Charge-assisted encapsulation of two chlorides by a hexaprotonated
 azamacrocycle.
;
_journal_issue 4
_journal_name_full 'Crystal growth &amp; design'
_journal_page_first 1478
_journal_page_last 1781
_journal_paper_doi 10.1021/cg100110f
_journal_volume 10
_journal_year 2010
_chemical_formula_moiety 'C26 H48 N6, 6(Cl), 2.34(H2 O)'
_chemical_formula_sum 'C26 H52.67 Cl6 N6 O2.34'
_chemical_formula_weight 699.47
_chemical_name_systematic
;
 ?
;
_space_group_IT_number 14
_symmetry_cell_setting monoclinic
_symmetry_space_group_name_Hall '-P 2ybc'
_symmetry_space_group_name_H-M 'P 1 21/c 1'
_atom_sites_solution_hydrogens geom
_atom_sites_solution_primary direct
_atom_sites_solution_secondary difmap
_audit_creation_method SHELXL-97
_cell_angle_alpha 90
_cell_angle_beta 98.413(9)
_cell_angle_gamma 90
_cell_formula_units_Z 2
_cell_length_a 10.925(3)
_cell_length_b 12.736(2)
_cell_length_c 12.453(3)
_cell_measurement_reflns_used 3692
_cell_measurement_temperature 90.0(5)
_cell_measurement_theta_max 27.8
_cell_measurement_theta_min 2.5
_cell_volume 1714.1(7)
_computing_cell_refinement 'Denzo and Scalepack (Otwinowski & Minor, 1997)'
_computing_data_collection 'COLLECT (Nonius 1999)'
_computing_data_reduction 'Denzo and Scalepack (Otwinowski & Minor, 1997)'
_computing_molecular_graphics 'ORTEP-3 for Windows (Farrugia, 1997)'
_computing_publication_material 'SHELXL-97 (Sheldrick, 2008)'
_computing_structure_refinement 'SHELXL-97 (Sheldrick, 2008)'
_computing_structure_solution 'Direct methods (SIR, Altomare, et al., 1999)'
_diffrn_ambient_temperature 90.0(5)
_diffrn_measured_fraction_theta_full 0.998
_diffrn_measured_fraction_theta_max 0.996
_diffrn_measurement_device 'Nonius KappaCCD (with Oxford Cryostream)'
_diffrn_measurement_method '\w and \f scans '
_diffrn_radiation_monochromator graphite
_diffrn_radiation_source 'fine-focus sealed tube'
_diffrn_radiation_type MoK\a
_diffrn_radiation_wavelength 0.71073
_diffrn_reflns_av_R_equivalents 0.066
_diffrn_reflns_av_sigmaI/netI 0.0491
_diffrn_reflns_limit_h_max 14
_diffrn_reflns_limit_h_min -14
_diffrn_reflns_limit_k_max 16
_diffrn_reflns_limit_k_min -16
_diffrn_reflns_limit_l_max 16
_diffrn_reflns_limit_l_min -16
_diffrn_reflns_number 18451
_diffrn_reflns_theta_full 25.0
_diffrn_reflns_theta_max 27.9
_diffrn_reflns_theta_min 2.8
_exptl_absorpt_coefficient_mu 0.536
_exptl_absorpt_correction_T_max 0.914
_exptl_absorpt_correction_T_min 0.878
_exptl_absorpt_correction_type multi-scan
_exptl_absorpt_process_details 'HKL Scalepack (Otwinowski & Minor 1997)'
_exptl_crystal_colour colorless
_exptl_crystal_density_diffrn 1.355
_exptl_crystal_density_method 'not measured'
_exptl_crystal_description fragment
_exptl_crystal_F_000 743
_exptl_crystal_size_max 0.25
_exptl_crystal_size_mid 0.18
_exptl_crystal_size_min 0.17
_refine_diff_density_max 0.61
_refine_diff_density_min -0.52
_refine_diff_density_rms 0.072
_refine_ls_extinction_method none
_refine_ls_goodness_of_fit_ref 1.061
_refine_ls_hydrogen_treatment mixed
_refine_ls_matrix_type full
_refine_ls_number_parameters 194
_refine_ls_number_reflns 4083
_refine_ls_number_restraints 3
_refine_ls_restrained_S_all 1.061
_refine_ls_R_factor_all 0.076
_refine_ls_R_factor_gt 0.054
_refine_ls_shift/su_max 0.000
_refine_ls_shift/su_mean 0.000
_refine_ls_structure_factor_coef Fsqd
_refine_ls_weighting_details 'calc w=1/[\s^2^(Fo^2^)+(0.0285P)^2^+3.1216P] where P=(Fo^2^+2Fc^2^)/3'
_refine_ls_weighting_scheme calc
_refine_ls_wR_factor_gt 0.113
_refine_ls_wR_factor_ref 0.122
_reflns_number_gt 3276
_reflns_number_total 4083
_reflns_threshold_expression I>2\s(I)
_cod_data_source_file cg100110f_si_002.cif
_cod_data_source_block MEPEACL
_cod_depositor_comments
;
The following automatic conversions were performed:

'_symmetry_cell_setting' value 'Monoclinic' changed to 'monoclinic'
according to /home/saulius/struct/CIF-dictionaries/cif_core.dic
dictionary named 'cif_core.dic' version 2.4.2 from 2011-04-26.

Automatic conversion script
Id: cif_fix_values 1715 2011-07-08 13:25:40Z adriana 
;
_cod_original_sg_symbol_H-M 'P 21/c        '
_cod_database_code 4501566

loop_
_symmetry_equiv_pos_as_xyz
'x, y, z'
'-x, y+1/2, -z+1/2'
'-x, -y, -z'
'x, -y-1/2, z-1/2'

loop_
_atom_site_label
_atom_site_type_symbol
_atom_site_fract_x
_atom_site_fract_y
_atom_site_fract_z
_atom_site_U_iso_or_equiv
_atom_site_adp_type
_atom_site_occupancy
_atom_site_symmetry_multiplicity
_atom_site_calc_flag
_atom_site_refinement_flags
Cl1 Cl 0.47936(5) 0.62441(4) 0.62051(5) 0.02544(14) Uani 1 1 d .
Cl2 Cl 0.79896(6) 0.13104(4) 0.67234(4) 0.02864(15) Uani 1 1 d .
Cl3 Cl 0.71040(8) 0.84755(5) 0.42646(5) 0.0438(2) Uani 1 1 d .
N1 N 0.47140(18) 0.85047(14) 0.70415(14) 0.0207(4) Uani 1 1 d .
H1N H 0.4756 0.7822 0.6783 0.025 Uiso 1 1 calc R
N2 N 0.72442(17) 0.75474(14) 0.65708(15) 0.0217(4) Uani 1 1 d .
H21N H 0.7191 0.7752 0.5857 0.026 Uiso 1 1 calc R
H22N H 0.6617 0.7076 0.6619 0.026 Uiso 1 1 calc R
N3 N 0.76246(17) 0.24462(14) 0.45330(15) 0.0216(4) Uani 1 1 d .
H31N H 0.7538 0.2161 0.5196 0.026 Uiso 1 1 calc R
H32N H 0.6973 0.2898 0.4337 0.026 Uiso 1 1 calc R
C1 C 0.5877(2) 0.90710(17) 0.68544(18) 0.0239(5) Uani 1 1 d .
H1A H 0.5904 0.9760 0.7226 0.029 Uiso 1 1 calc R
H1B H 0.5836 0.9207 0.6067 0.029 Uiso 1 1 calc R
C2 C 0.7063(2) 0.84860(17) 0.72483(17) 0.0234(5) Uani 1 1 d .
H2C H 0.7772 0.8969 0.7243 0.028 Uiso 1 1 calc R
H2D H 0.7053 0.8258 0.8007 0.028 Uiso 1 1 calc R
C3 C 0.8462(2) 0.70113(18) 0.69032(19) 0.0264(5) Uani 1 1 d .
H3C H 0.8581 0.6884 0.7696 0.032 Uiso 1 1 calc R
H3D H 0.9140 0.7474 0.6740 0.032 Uiso 1 1 calc R
C4 C 0.8519(2) 0.59794(18) 0.63142(18) 0.0229(5) Uani 1 1 d .
C5 C 0.8197(2) 0.59014(18) 0.51978(19) 0.0289(5) Uani 1 1 d .
H5 H 0.7914 0.6508 0.4791 0.035 Uiso 1 1 calc R
C6 C 0.8280(2) 0.49546(18) 0.46668(18) 0.0266(5) Uani 1 1 d .
H6 H 0.8043 0.4914 0.3903 0.032 Uiso 1 1 calc R
C7 C 0.8711(2) 0.40636(17) 0.52465(18) 0.0220(5) Uani 1 1 d .
C8 C 0.9027(2) 0.41379(18) 0.63608(18) 0.0253(5) Uani 1 1 d .
H8 H 0.9318 0.3533 0.6767 0.030 Uiso 1 1 calc R
C9 C 0.8924(2) 0.50841(18) 0.68929(18) 0.0259(5) Uani 1 1 d .
H9 H 0.9133 0.5119 0.7660 0.031 Uiso 1 1 calc R
C10 C 0.8816(2) 0.30512(17) 0.46346(18) 0.0229(5) Uani 1 1 d .
H10A H 0.9018 0.3210 0.3902 0.028 Uiso 1 1 calc R
H10B H 0.9495 0.2620 0.5023 0.028 Uiso 1 1 calc R
C11 C 0.7578(2) 0.15858(17) 0.37081(18) 0.0246(5) Uani 1 1 d .
H11A H 0.8286 0.1105 0.3915 0.030 Uiso 1 1 calc R
H11B H 0.7664 0.1895 0.2993 0.030 Uiso 1 1 calc R
C12 C 0.3613(2) 0.90344(18) 0.6391(2) 0.0284(5) Uani 1 1 d .
H12A H 0.3807 0.9176 0.5652 0.034 Uiso 1 1 calc R
H12B H 0.3481 0.9720 0.6732 0.034 Uiso 1 1 calc R
C13 C 0.4589(2) 0.84450(19) 0.82262(18) 0.0283(5) Uani 1 1 d .
H13A H 0.4556 0.9157 0.8520 0.042 Uiso 1 1 calc R
H13B H 0.5302 0.8071 0.8618 0.042 Uiso 1 1 calc R
H13C H 0.3828 0.8068 0.8313 0.042 Uiso 1 1 calc R
O1 O 0.9414(2) -0.07260(18) 0.5879(2) 0.0577(6) Uani 1 1 d D
H1W H 0.905(3) -0.097(3) 0.522(2) 0.086 Uiso 1 1 d D
H2W H 0.908(3) -0.0099(18) 0.600(3) 0.086 Uiso 1 1 d D
O2 O 0.4610(12) 0.8722(9) 0.4384(10) 0.050(5) Uiso 0.170(7) 1 d P

loop_
_atom_site_aniso_label
_atom_site_aniso_U_11
_atom_site_aniso_U_22
_atom_site_aniso_U_33
_atom_site_aniso_U_23
_atom_site_aniso_U_13
_atom_site_aniso_U_12
Cl1 0.0242(3) 0.0141(3) 0.0378(3) -0.0017(2) 0.0038(2) -0.0005(2)
Cl2 0.0438(4) 0.0207(3) 0.0220(3) 0.0025(2) 0.0068(2) 0.0006(2)
Cl3 0.0817(5) 0.0198(3) 0.0266(3) 0.0011(2) -0.0028(3) 0.0048(3)
N1 0.0294(10) 0.0130(9) 0.0196(9) -0.0026(7) 0.0031(8) 0.0000(8)
N2 0.0247(10) 0.0184(9) 0.0223(9) -0.0035(7) 0.0041(8) -0.0030(8)
N3 0.0253(10) 0.0194(9) 0.0207(9) 0.0006(7) 0.0048(8) 0.0049(8)
C1 0.0321(13) 0.0166(11) 0.0244(11) -0.0002(9) 0.0085(10) -0.0033(10)
C2 0.0317(13) 0.0186(11) 0.0201(10) -0.0064(8) 0.0049(9) -0.0042(10)
C3 0.0252(12) 0.0260(12) 0.0267(11) -0.0061(9) -0.0009(10) -0.0016(10)
C4 0.0203(11) 0.0244(12) 0.0237(11) -0.0036(9) 0.0023(9) -0.0022(9)
C5 0.0367(14) 0.0215(12) 0.0269(12) 0.0013(9) -0.0010(10) 0.0065(10)
C6 0.0340(13) 0.0235(12) 0.0206(11) 0.0004(9) -0.0014(10) 0.0036(10)
C7 0.0218(11) 0.0218(11) 0.0230(11) -0.0008(9) 0.0057(9) 0.0011(9)
C8 0.0320(13) 0.0226(12) 0.0212(11) 0.0045(9) 0.0038(10) 0.0008(10)
C9 0.0313(13) 0.0280(13) 0.0188(10) 0.0010(9) 0.0049(10) -0.0041(10)
C10 0.0250(12) 0.0200(11) 0.0238(11) 0.0010(9) 0.0036(9) 0.0016(9)
C11 0.0314(13) 0.0182(11) 0.0243(11) -0.0034(9) 0.0046(10) 0.0053(10)
C12 0.0342(14) 0.0175(11) 0.0328(12) 0.0011(9) 0.0028(11) 0.0031(10)
C13 0.0374(14) 0.0309(13) 0.0182(11) -0.0003(9) 0.0097(10) -0.0061(11)
O1 0.0411(13) 0.0524(14) 0.0805(17) -0.0072(12) 0.0124(12) 0.0011(11)

loop_
_atom_type_symbol
_atom_type_description
_atom_type_scat_dispersion_real
_atom_type_scat_dispersion_imag
_atom_type_scat_source
C C 0.0033 0.0016 'International Tables Vol C Tables 4.2.6.8 and 6.1.1.4'
H H 0.0000 0.0000 'International Tables Vol C Tables 4.2.6.8 and 6.1.1.4'
Cl Cl 0.1484 0.1585 'International Tables Vol C Tables 4.2.6.8 and 6.1.1.4'
N N 0.0061 0.0033 'International Tables Vol C Tables 4.2.6.8 and 6.1.1.4'
O O 0.0106 0.0060 'International Tables Vol C Tables 4.2.6.8 and 6.1.1.4'

loop_
_geom_angle_atom_site_label_1
_geom_angle_atom_site_label_2
_geom_angle_atom_site_label_3
_geom_angle
_geom_angle_site_symmetry_1
_geom_angle_site_symmetry_3
C13 N1 C12 111.73(19) . .
C13 N1 C1 112.03(17) . .
C12 N1 C1 109.09(17) . .
C13 N1 H1N 107.9 . .
C12 N1 H1N 107.9 . .
C1 N1 H1N 107.9 . .
C2 N2 C3 113.23(17) . .
C2 N2 H21N 108.9 . .
C3 N2 H21N 108.9 . .
C2 N2 H22N 108.9 . .
C3 N2 H22N 108.9 . .
H21N N2 H22N 107.7 . .
C11 N3 C10 112.02(17) . .
C11 N3 H31N 109.2 . .
C10 N3 H31N 109.2 . .
C11 N3 H32N 109.2 . .
C10 N3 H32N 109.2 . .
H31N N3 H32N 107.9 . .
N1 C1 C2 114.53(18) . .
N1 C1 H1A 108.6 . .
C2 C1 H1A 108.6 . .
N1 C1 H1B 108.6 . .
C2 C1 H1B 108.6 . .
H1A C1 H1B 107.6 . .
N2 C2 C1 112.91(18) . .
N2 C2 H2C 109.0 . .
C1 C2 H2C 109.0 . .
N2 C2 H2D 109.0 . .
C1 C2 H2D 109.0 . .
H2C C2 H2D 107.8 . .
N2 C3 C4 111.10(18) . .
N2 C3 H3C 109.4 . .
C4 C3 H3C 109.4 . .
N2 C3 H3D 109.4 . .
C4 C3 H3D 109.4 . .
H3C C3 H3D 108.0 . .
C9 C4 C5 118.5(2) . .
C9 C4 C3 119.7(2) . .
C5 C4 C3 121.8(2) . .
C6 C5 C4 121.1(2) . .
C6 C5 H5 119.5 . .
C4 C5 H5 119.5 . .
C5 C6 C7 120.3(2) . .
C5 C6 H6 119.9 . .
C7 C6 H6 119.9 . .
C8 C7 C6 118.8(2) . .
C8 C7 C10 122.6(2) . .
C6 C7 C10 118.7(2) . .
C7 C8 C9 120.8(2) . .
C7 C8 H8 119.6 . .
C9 C8 H8 119.6 . .
C4 C9 C8 120.5(2) . .
C4 C9 H9 119.7 . .
C8 C9 H9 119.7 . .
N3 C10 C7 110.57(18) . .
N3 C10 H10A 109.5 . .
C7 C10 H10A 109.5 . .
N3 C10 H10B 109.5 . .
C7 C10 H10B 109.5 . .
H10A C10 H10B 108.1 . .
N3 C11 C12 112.36(19) . 3_666
N3 C11 H11A 109.1 . .
C12 C11 H11A 109.1 3_666 .
N3 C11 H11B 109.1 . .
C12 C11 H11B 109.1 3_666 .
H11A C11 H11B 107.9 . .
N1 C12 C11 114.81(18) . 3_666
N1 C12 H12A 108.6 . .
C11 C12 H12A 108.6 3_666 .
N1 C12 H12B 108.6 . .
C11 C12 H12B 108.6 3_666 .
H12A C12 H12B 107.5 . .
N1 C13 H13A 109.5 . .
N1 C13 H13B 109.5 . .
H13A C13 H13B 109.5 . .
N1 C13 H13C 109.5 . .
H13A C13 H13C 109.5 . .
H13B C13 H13C 109.5 . .
H1W O1 H2W 109(2) . .

loop_
_geom_bond_atom_site_label_1
_geom_bond_atom_site_label_2
_geom_bond_distance
_geom_bond_site_symmetry_2
N1 C13 1.503(3) .
N1 C12 1.508(3) .
N1 C1 1.509(3) .
N1 H1N 0.9300 .
N2 C2 1.493(3) .
N2 C3 1.499(3) .
N2 H21N 0.9200 .
N2 H22N 0.9200 .
N3 C11 1.498(3) .
N3 C10 1.502(3) .
N3 H31N 0.9200 .
N3 H32N 0.9200 .
C1 C2 1.513(3) .
C1 H1A 0.9900 .
C1 H1B 0.9900 .
C2 H2C 0.9900 .
C2 H2D 0.9900 .
C3 C4 1.511(3) .
C3 H3C 0.9900 .
C3 H3D 0.9900 .
C4 C9 1.386(3) .
C4 C5 1.387(3) .
C5 C6 1.385(3) .
C5 H5 0.9500 .
C6 C7 1.389(3) .
C6 H6 0.9500 .
C7 C8 1.383(3) .
C7 C10 1.511(3) .
C8 C9 1.388(3) .
C8 H8 0.9500 .
C9 H9 0.9500 .
C10 H10A 0.9900 .
C10 H10B 0.9900 .
C11 C12 1.512(3) 3_666
C11 H11A 0.9900 .
C11 H11B 0.9900 .
C12 C11 1.512(3) 3_666
C12 H12A 0.9900 .
C12 H12B 0.9900 .
C13 H13A 0.9800 .
C13 H13B 0.9800 .
C13 H13C 0.9800 .
O1 H1W 0.918(17) .
O1 H2W 0.899(17) .

loop_
_geom_hbond_atom_site_label_D
_geom_hbond_atom_site_label_H
_geom_hbond_atom_site_label_A
_geom_hbond_distance_DH
_geom_hbond_distance_HA
_geom_hbond_distance_DA
_geom_hbond_angle_DHA
_geom_hbond_site_symmetry_A
N1 H1N Cl1 0.93 2.14 3.0674(18) 178.1 .
N2 H21N Cl3 0.92 2.18 3.089(2) 171.3 .
N2 H22N Cl1 0.92 2.25 3.126(2) 159.5 .
N2 H22N Cl1 0.92 2.25 3.126(2) 159.5 .
N3 H32N Cl1 0.92 2.23 3.146(2) 170.6 3_666
O1 H1W Cl3 0.918(17) 2.39(3) 3.156(3) 141(3) 1_545
O1 H2W Cl2 0.899(17) 2.403(19) 3.276(2) 164(3) .

loop_
_geom_torsion_atom_site_label_1
_geom_torsion_atom_site_label_2
_geom_torsion_atom_site_label_3
_geom_torsion_atom_site_label_4
_geom_torsion
_geom_torsion_site_symmetry_4
C13 N1 C1 C2 69.0(2) .
C12 N1 C1 C2 -166.79(18) .
C3 N2 C2 C1 175.57(19) .
N1 C1 C2 N2 71.0(2) .
C2 N2 C3 C4 171.18(19) .
N2 C3 C4 C9 -132.1(2) .
N2 C3 C4 C5 49.2(3) .
C9 C4 C5 C6 -0.3(4) .
C3 C4 C5 C6 178.5(2) .
C4 C5 C6 C7 -1.0(4) .
C5 C6 C7 C8 1.3(4) .
C5 C6 C7 C10 -178.6(2) .
C6 C7 C8 C9 -0.3(4) .
C10 C7 C8 C9 179.6(2) .
C5 C4 C9 C8 1.2(4) .
C3 C4 C9 C8 -177.6(2) .
C7 C8 C9 C4 -1.0(4) .
C11 N3 C10 C7 165.76(18) .
C8 C7 C10 N3 91.2(3) .
C6 C7 C10 N3 -88.8(3) .
C10 N3 C11 C12 179.40(18) 3_666
C13 N1 C12 C11 -69.0(2) 3_666
C1 N1 C12 C11 166.59(19) 3_666
